data_7107821
loop_
_publ_author_name
'Yu Hou'
'Todd Alam'
'Mark A. Rodriguez'
'May Nyman'

_publ_section_title
;
 Aqueous compatibility of group IIIA monomers and Nb-polyoxoanions
;
_journal_name_full Chem.Commun.
_journal_page_first 6004
_journal_paper_doi 10.1039/c2cc31284k
_journal_volume 48
_journal_year 2012
_chemical_formula_moiety 'Ga Nb18 O54, 12(H2O),13(Cs), 2(Na)'
_chemical_formula_sum 'Cs13 Ga H24 Na2 Nb18 O66'
_chemical_formula_weight 4595.91
_chemical_name_common 'Cesium gallium-octadecaniobate'
_chemical_name_systematic
;
?
;
_space_group_IT_number 138
_symmetry_cell_setting tetragonal
_symmetry_space_group_name_Hall '-P 4ac 2ac'
_symmetry_space_group_name_H-M 'P 42/n c m :2'
_atom_sites_solution_hydrogens none
_atom_sites_solution_primary direct
_atom_sites_solution_secondary difmap
_audit_creation_method SHELXL-97
_cell_angle_alpha 90.00
_cell_angle_beta 90.00
_cell_angle_gamma 90.00
_cell_formula_units_Z 4
_cell_length_a 16.8515(13)
_cell_length_b 16.8515(13)
_cell_length_c 28.919(3)
_cell_measurement_reflns_used 288
_cell_measurement_temperature 193(2)
_cell_measurement_theta_max 28.11
_cell_measurement_theta_min 1.5
_cell_volume 8212.2(12)
_computing_cell_refinement 'SMART 5.054 (Bruker, 1998)'
_computing_data_collection 'SMART 5.054 (Bruker, 1998)'
_computing_data_reduction 'SAINT 6.02 (Bruker, 2001)'
_computing_molecular_graphics 'SHELXTL 5.1 (Bruker, 1998)'
_computing_publication_material 'SHELXTL 5.1 (Bruker, 1998)'
_computing_structure_refinement 'SHELXL-97 (Sheldrick, 1997)'
_computing_structure_solution 'SHELXS-97 (Sheldrick, 1990)'
_diffrn_ambient_temperature 193(2)
_diffrn_detector_area_resol_mean 0
_diffrn_measured_fraction_theta_full 0.967
_diffrn_measured_fraction_theta_max 0.967
_diffrn_measurement_device_type 'CCD area detector'
_diffrn_measurement_method 'phi and omega scans'
_diffrn_radiation_monochromator graphite
_diffrn_radiation_source 'fine-focus sealed tube'
_diffrn_radiation_type MoK\a
_diffrn_radiation_wavelength 0.71073
_diffrn_reflns_av_R_equivalents 0.0330
_diffrn_reflns_av_sigmaI/netI 0.0159
_diffrn_reflns_limit_h_max 22
_diffrn_reflns_limit_h_min -22
_diffrn_reflns_limit_k_max 22
_diffrn_reflns_limit_k_min -22
_diffrn_reflns_limit_l_max 37
_diffrn_reflns_limit_l_min -37
_diffrn_reflns_number 66383
_diffrn_reflns_theta_full 28.22
_diffrn_reflns_theta_max 28.22
_diffrn_reflns_theta_min 1.71
_exptl_absorpt_coefficient_mu 8.518
_exptl_absorpt_correction_T_max 0.3948
_exptl_absorpt_correction_T_min 0.1582
_exptl_absorpt_correction_type numerical
_exptl_absorpt_process_details 'Bruker 2000'
_exptl_crystal_colour colourless
_exptl_crystal_density_diffrn 3.698
_exptl_crystal_density_meas ?
_exptl_crystal_density_method 'not measured'
_exptl_crystal_description pyramid
_exptl_crystal_F_000 8232
_exptl_crystal_size_max 0.34
_exptl_crystal_size_mid 0.32
_exptl_crystal_size_min 0.13
_refine_diff_density_max 7.892
_refine_diff_density_min -3.599
_refine_diff_density_rms 0.465
_refine_ls_extinction_method none
_refine_ls_goodness_of_fit_ref 1.041
_refine_ls_hydrogen_treatment none
_refine_ls_matrix_type full
_refine_ls_number_parameters 242
_refine_ls_number_reflns 5147
_refine_ls_number_restraints 0
_refine_ls_restrained_S_all 1.041
_refine_ls_R_factor_all 0.0594
_refine_ls_R_factor_gt 0.0531
_refine_ls_shift/su_max 0.001
_refine_ls_shift/su_mean 0.000
_refine_ls_structure_factor_coef Fsqd
_refine_ls_weighting_details 'calc w=1/[\s^2^(Fo^2^)+(0.0870P)^2^+283.7791P] where P=(Fo^2^+2Fc^2^)/3'
_refine_ls_weighting_scheme calc
_refine_ls_wR_factor_gt 0.1553
_refine_ls_wR_factor_ref 0.1624
_reflns_number_gt 4514
_reflns_number_total 5147
_reflns_threshold_expression >2sigma(I)
_cod_data_source_file c2cc31284k.txt
_cod_data_source_block 11jy202_tetragonal
_cod_depositor_comments
;
The following automatic conversions were performed:

'_exptl_crystal_density_meas' value 'not measured' was changed to '?'
- the value is perceived as not measured.

Automatic conversion script
Id: cif_fix_values 3008 2015-01-20 13:52:24Z robertas 
;
_cod_original_cell_volume 8212.1(12)
_cod_original_sg_symbol_H-M P4(2)/ncm
_cod_original_formula_sum 'Cs13 H24 Ga Na2 Nb18 O66'
_cod_database_code 7107821

loop_
_symmetry_equiv_pos_as_xyz
'x, y, z'
'-x+1/2, -y+1/2, z'
'-y+1/2, x, z+1/2'
'y, -x+1/2, z+1/2'
'-x, y+1/2, -z+1/2'
'x+1/2, -y, -z+1/2'
'y+1/2, x+1/2, -z'
'-y, -x, -z'
'-x, -y, -z'
'x-1/2, y-1/2, -z'
'y-1/2, -x, -z-1/2'
'-y, x-1/2, -z-1/2'
'x, -y-1/2, z-1/2'
'-x-1/2, y, z-1/2'
'-y-1/2, -x-1/2, z'
'y, x, z'

loop_
_atom_site_label
_atom_site_type_symbol
_atom_site_fract_x
_atom_site_fract_y
_atom_site_fract_z
_atom_site_U_iso_or_equiv
_atom_site_adp_type
_atom_site_occupancy
_atom_site_symmetry_multiplicity
_atom_site_calc_flag
_atom_site_refinement_flags
Cs1 Cs -0.11741(4) 0.11741(4) 0.5000 0.0224(2) Uani 1 2 d S
Cs2 Cs 0.11084(3) 0.11084(3) 0.42542(3) 0.01925(19) Uani 1 2 d S
Cs3 Cs 0.11718(4) 0.11718(4) 0.25162(3) 0.0323(2) Uani 1 2 d S
Cs4 Cs -0.11190(4) 0.11424(4) 0.17261(2) 0.02678(18) Uani 1 1 d .
Cs5 Cs -0.09154(5) -0.09154(5) 0.08789(4) 0.0529(4) Uani 1 2 d S
Cs6 Cs -0.11240(12) 0.38760(12) 0.5000 0.0499(6) Uani 0.50 2 d SP
Na1 Na -0.2500 0.2500 0.2500 0.0240(16) Uani 1 4 d S
Na2 Na 0.2500 0.2500 0.3395(3) 0.033(2) Uani 1 4 d S
O1 O 0.0668(4) 0.1861(4) 0.5873(2) 0.0128(11) Uani 1 1 d .
Ga1 Ga 0.2500 0.2500 0.61511(6) 0.0118(3) Uani 1 4 d S
Nb1 Nb 0.06567(5) 0.20949(5) 0.65817(3) 0.01316(18) Uani 1 1 d .
Nb2 Nb 0.09352(4) 0.40648(4) 0.60632(4) 0.0130(2) Uani 1 2 d S
Nb3 Nb 0.07597(5) 0.07597(5) 0.74129(4) 0.0176(2) Uani 1 2 d S
Nb4 Nb 0.06937(5) -0.07204(5) 0.66324(3) 0.0173(2) Uani 1 1 d .
Nb5 Nb 0.06263(5) 0.06263(5) 0.57805(4) 0.0127(2) Uani 1 2 d S
Nb6 Nb 0.09962(4) 0.25924(5) 0.53085(3) 0.01254(18) Uani 1 1 d .
O2 O 0.0756(4) 0.0756(4) 0.6584(3) 0.0161(18) Uani 1 2 d S
O3 O 0.0771(4) 0.1931(4) 0.7227(2) 0.0175(12) Uani 1 1 d .
O4 O -0.0459(4) 0.1864(4) 0.6591(2) 0.0183(13) Uani 1 1 d .
O5 O 0.0673(4) 0.3176(4) 0.6554(2) 0.0174(13) Uani 1 1 d .
O6 O 0.1547(4) 0.4661(4) 0.5619(2) 0.0158(12) Uani 1 1 d .
O7 O 0.0233(4) 0.4767(4) 0.6253(3) 0.0186(18) Uani 1 2 d S
O8 O 0.0775(4) -0.0384(4) 0.7286(2) 0.0206(13) Uani 1 1 d .
O9 O -0.0435(4) -0.0435(4) 0.6654(3) 0.0178(18) Uani 1 2 d S
O10 O 0.0667(4) -0.0494(4) 0.5966(2) 0.0162(12) Uani 1 1 d .
O11 O 0.0558(4) 0.0558(4) 0.5184(3) 0.0164(17) Uani 1 2 d S
O12 O 0.0281(4) 0.2359(4) 0.4874(2) 0.0191(13) Uani 1 1 d .
O13 O 0.1803(4) 0.1803(4) 0.5188(3) 0.0146(16) Uani 1 2 d S
O14 O 0.1590(4) 0.3410(4) 0.4958(3) 0.0157(17) Uani 1 2 d S
O15 O 0.1852(3) 0.3148(3) 0.5822(3) 0.0132(16) Uani 1 2 d S
O16 O 0.1874(4) 0.1874(4) 0.6530(3) 0.0147(17) Uani 1 2 d S
O17 O 0.0843(5) 0.0843(5) 0.8026(3) 0.031(2) Uani 1 2 d S
O18 O 0.0659(5) -0.1782(5) 0.6662(3) 0.0313(18) Uani 1 1 d .
O1W O -0.1070(4) 0.2466(5) 0.2492(3) 0.0293(16) Uiso 1 1 d .
O2W O -0.2500 0.2500 0.1696(6) 0.065(4) Uiso 1 2 d S
O3W O 0.2500 0.2500 0.2512(6) 0.031(3) Uiso 1 4 d S
O4W O 0.2500 0.2500 0.4277(5) 0.030(3) Uiso 1 4 d S
O5W O 0.1014(7) 0.2542(8) 0.3354(4) 0.056(3) Uiso 1 1 d .

loop_
_atom_site_aniso_label
_atom_site_aniso_U_11
_atom_site_aniso_U_22
_atom_site_aniso_U_33
_atom_site_aniso_U_23
_atom_site_aniso_U_13
_atom_site_aniso_U_12
Cs1 0.0214(3) 0.0214(3) 0.0246(4) -0.0012(2) -0.0012(2) -0.0001(3)
Cs2 0.0220(3) 0.0220(3) 0.0138(4) -0.0023(2) -0.0023(2) -0.0025(3)
Cs3 0.0383(4) 0.0383(4) 0.0204(4) 0.0076(3) 0.0076(3) -0.0050(4)
Cs4 0.0232(3) 0.0343(4) 0.0229(3) -0.0039(2) 0.0044(2) 0.0016(2)
Cs5 0.0667(6) 0.0667(6) 0.0255(5) -0.0075(3) -0.0075(3) -0.0350(7)
Cs6 0.0443(9) 0.0443(9) 0.0611(16) -0.0002(8) 0.0002(8) 0.0092(10)
Na1 0.022(2) 0.022(2) 0.027(4) 0.000 0.000 0.000
Na2 0.037(3) 0.037(3) 0.024(4) 0.000 0.000 0.008(4)
O1 0.015(3) 0.013(3) 0.010(3) 0.001(2) 0.001(2) -0.002(2)
Ga1 0.0126(5) 0.0126(5) 0.0101(8) 0.000 0.000 0.0008(7)
Nb1 0.0143(4) 0.0144(4) 0.0108(4) -0.0015(3) 0.0020(3) -0.0002(3)
Nb2 0.0126(3) 0.0126(3) 0.0138(5) -0.0017(3) 0.0017(3) 0.0018(4)
Nb3 0.0218(4) 0.0218(4) 0.0091(5) 0.0003(3) 0.0003(3) -0.0060(4)
Nb4 0.0236(4) 0.0162(4) 0.0121(4) 0.0024(3) -0.0026(3) -0.0049(3)
Nb5 0.0145(3) 0.0145(3) 0.0090(5) -0.0006(3) -0.0006(3) -0.0008(4)
Nb6 0.0137(3) 0.0136(4) 0.0103(3) -0.0005(3) -0.0019(3) 0.0012(3)
O2 0.018(3) 0.018(3) 0.013(4) -0.001(2) -0.001(2) 0.001(3)
O3 0.022(3) 0.020(3) 0.011(3) -0.002(2) -0.001(2) -0.003(2)
O4 0.016(3) 0.025(3) 0.014(3) -0.002(2) 0.002(2) -0.001(3)
O5 0.019(3) 0.018(3) 0.016(3) -0.001(2) 0.006(2) 0.000(2)
O6 0.015(3) 0.017(3) 0.015(3) 0.002(2) 0.001(2) 0.001(2)
O7 0.018(3) 0.018(3) 0.020(4) -0.001(2) 0.001(2) 0.003(3)
O8 0.029(4) 0.019(3) 0.014(3) 0.003(2) -0.003(3) -0.005(3)
O9 0.019(3) 0.019(3) 0.015(4) 0.002(2) 0.002(2) -0.007(4)
O10 0.018(3) 0.016(3) 0.015(3) -0.001(2) -0.001(2) -0.001(2)
O11 0.019(3) 0.019(3) 0.011(4) -0.001(2) -0.001(2) -0.002(3)
O12 0.019(3) 0.020(3) 0.018(3) -0.003(2) -0.007(2) 0.002(2)
O13 0.016(2) 0.016(2) 0.012(4) 0.000(2) 0.000(2) 0.000(3)
O14 0.015(3) 0.015(3) 0.017(4) 0.002(2) -0.002(2) 0.002(3)
O15 0.014(2) 0.014(2) 0.011(4) 0.001(2) -0.001(2) 0.003(3)
O16 0.016(3) 0.016(3) 0.012(4) 0.000(2) 0.000(2) -0.001(3)
O17 0.043(4) 0.043(4) 0.007(4) 0.000(3) 0.000(3) -0.015(5)
O18 0.051(5) 0.019(4) 0.024(4) 0.004(3) -0.007(3) -0.006(3)

loop_
_atom_type_symbol
_atom_type_description
_atom_type_scat_dispersion_real
_atom_type_scat_dispersion_imag
_atom_type_scat_source
O O 0.0106 0.0060 'International Tables Vol C Tables 4.2.6.8 and 6.1.1.4'
Ga Ga 0.2307 1.6083 'International Tables Vol C Tables 4.2.6.8 and 6.1.1.4'
Nb Nb -2.0727 0.6215 'International Tables Vol C Tables 4.2.6.8 and 6.1.1.4'
Cs Cs -0.3680 2.1192 'International Tables Vol C Tables 4.2.6.8 and 6.1.1.4'
Na Na 0.0362 0.0249 'International Tables Vol C Tables 4.2.6.8 and 6.1.1.4'
H H 0.0000 0.0000 'International Tables Vol C Tables 4.2.6.8 and 6.1.1.4'

loop_
_geom_angle_atom_site_label_1
_geom_angle_atom_site_label_2
_geom_angle_atom_site_label_3
_geom_angle
_geom_angle_site_symmetry_1
_geom_angle_site_symmetry_3
O10 Cs1 O10 126.4(2) 16 9_556
O10 Cs1 O11 54.6(2) 16 .
O10 Cs1 O11 77.15(19) 9_556 .
O10 Cs1 O11 77.15(19) 16 9_556
O10 Cs1 O11 54.6(2) 9_556 9_556
O11 Cs1 O11 54.2(3) . 9_556
O10 Cs1 O12 89.50(16) 16 .
O10 Cs1 O12 85.26(16) 9_556 .
O11 Cs1 O12 60.73(19) . .
O11 Cs1 O12 107.97(19) 9_556 .
O10 Cs1 O12 85.26(16) 16 8_556
O10 Cs1 O12 89.50(16) 9_556 8_556
O11 Cs1 O12 107.98(19) . 8_556
O11 Cs1 O12 60.73(19) 9_556 8_556
O12 Cs1 O12 168.4(2) . 8_556
O10 Cs1 Nb5 102.57(12) 16 9_556
O10 Cs1 Nb5 30.08(12) 9_556 9_556
O11 Cs1 Nb5 67.70(14) . 9_556
O11 Cs1 Nb5 25.81(15) 9_556 9_556
O12 Cs1 Nb5 103.88(12) . 9_556
O12 Cs1 Nb5 67.33(11) 8_556 9_556
O10 Cs1 Nb5 30.08(12) 16 .
O10 Cs1 Nb5 102.57(12) 9_556 .
O11 Cs1 Nb5 25.81(15) . .
O11 Cs1 Nb5 67.70(14) 9_556 .
O12 Cs1 Nb5 67.33(11) . .
O12 Cs1 Nb5 103.88(12) 8_556 .
Nb5 Cs1 Nb5 88.08(3) 9_556 .
O10 Cs1 Cs2 47.02(12) 16 9_556
O10 Cs1 Cs2 96.33(12) 9_556 9_556
O11 Cs1 Cs2 66.79(16) . 9_556
O11 Cs1 Cs2 42.68(16) 9_556 9_556
O12 Cs1 Cs2 125.70(12) . 9_556
O12 Cs1 Cs2 44.60(12) 8_556 9_556
Nb5 Cs1 Cs2 66.29(2) 9_556 9_556
Nb5 Cs1 Cs2 59.35(2) . 9_556
O10 Cs1 Cs2 96.33(12) 16 .
O10 Cs1 Cs2 47.02(11) 9_556 .
O11 Cs1 Cs2 42.68(16) . .
O11 Cs1 Cs2 66.79(16) 9_556 .
O12 Cs1 Cs2 44.60(12) . .
O12 Cs1 Cs2 125.69(12) 8_556 .
Nb5 Cs1 Cs2 59.35(2) 9_556 .
Nb5 Cs1 Cs2 66.29(2) . .
Cs2 Cs1 Cs2 101.26(2) 9_556 .
O10 Cs1 Nb6 70.63(12) 16 .
O10 Cs1 Nb6 98.66(11) 9_556 .
O11 Cs1 Nb6 51.79(15) . .
O11 Cs1 Nb6 105.11(15) 9_556 .
O12 Cs1 Nb6 19.06(11) . .
O12 Cs1 Nb6 154.75(12) 8_556 .
Nb5 Cs1 Nb6 109.83(2) 9_556 .
Nb5 Cs1 Nb6 51.083(18) . .
Cs2 Cs1 Nb6 110.424(19) 9_556 .
Cs2 Cs1 Nb6 52.851(15) . .
O10 Cs1 Nb6 98.66(11) 16 8_556
O10 Cs1 Nb6 70.63(12) 9_556 8_556
O11 Cs1 Nb6 105.11(15) . 8_556
O11 Cs1 Nb6 51.80(15) 9_556 8_556
O12 Cs1 Nb6 154.75(12) . 8_556
O12 Cs1 Nb6 19.06(11) 8_556 8_556
Nb5 Cs1 Nb6 51.084(18) 9_556 8_556
Nb5 Cs1 Nb6 109.83(2) . 8_556
Cs2 Cs1 Nb6 52.850(15) 9_556 8_556
Cs2 Cs1 Nb6 110.424(19) . 8_556
Nb6 Cs1 Nb6 156.81(3) . 8_556
O11 Cs2 O9 122.6(2) . 9_556
O11 Cs2 O12 63.34(14) . .
O9 Cs2 O12 125.35(12) 9_556 .
O11 Cs2 O12 63.34(14) . 16
O9 Cs2 O12 125.35(12) 9_556 16
O12 Cs2 O12 106.1(2) . 16
O11 Cs2 O13 57.5(2) . .
O9 Cs2 O13 179.9(3) 9_556 .
O12 Cs2 O13 54.66(12) . .
O12 Cs2 O13 54.66(12) 16 .
O11 Cs2 O10 77.93(19) . 8_556
O9 Cs2 O10 51.08(18) 9_556 8_556
O12 Cs2 O10 126.89(17) . 8_556
O12 Cs2 O10 85.14(16) 16 8_556
O13 Cs2 O10 128.98(17) . 8_556
O11 Cs2 O10 77.93(19) . 9_556
O9 Cs2 O10 51.08(18) 9_556 9_556
O12 Cs2 O10 85.14(16) . 9_556
O12 Cs2 O10 126.89(17) 16 9_556
O13 Cs2 O10 128.98(17) . 9_556
O10 Cs2 O10 50.8(2) 8_556 9_556
O11 Cs2 O4W 114.9(3) . .
O9 Cs2 O4W 122.6(3) 9_556 .
O12 Cs2 O4W 80.0(2) . .
O12 Cs2 O4W 80.0(2) 16 .
O13 Cs2 O4W 57.4(3) . .
O10 Cs2 O4W 152.30(16) 8_556 .
O10 Cs2 O4W 152.29(16) 9_556 .
O11 Cs2 O5W 148.76(19) . 16
O9 Cs2 O5W 67.0(2) 9_556 16
O12 Cs2 O5W 139.5(2) . 16
O12 Cs2 O5W 86.6(2) 16 16
O13 Cs2 O5W 113.0(2) . 16
O10 Cs2 O5W 91.8(2) 8_556 16
O10 Cs2 O5W 118.1(2) 9_556 16
O4W Cs2 O5W 64.3(3) . 16
O11 Cs2 O5W 148.75(19) . .
O9 Cs2 O5W 67.0(2) 9_556 .
O12 Cs2 O5W 86.6(2) . .
O12 Cs2 O5W 139.5(2) 16 .
O13 Cs2 O5W 112.9(2) . .
O10 Cs2 O5W 118.1(2) 8_556 .
O10 Cs2 O5W 91.8(2) 9_556 .
O4W Cs2 O5W 64.3(3) . .
O5W Cs2 O5W 61.6(4) 16 .
O11 Cs2 Nb6 59.16(14) . .
O9 Cs2 Nb6 151.03(2) 9_556 .
O12 Cs2 Nb6 25.93(11) . .
O12 Cs2 Nb6 82.57(11) 16 .
O13 Cs2 Nb6 28.97(2) . .
O10 Cs2 Nb6 136.39(11) 8_556 .
O10 Cs2 Nb6 108.12(11) 9_556 .
O4W Cs2 Nb6 64.6(2) . .
O5W Cs2 Nb6 128.80(19) 16 .
O5W Cs2 Nb6 97.6(2) . .
O11 Cs2 Nb6 59.16(14) . 16
O9 Cs2 Nb6 151.03(2) 9_556 16
O12 Cs2 Nb6 82.57(11) . 16
O12 Cs2 Nb6 25.93(11) 16 16
O13 Cs2 Nb6 28.98(2) . 16
O10 Cs2 Nb6 108.12(11) 8_556 16
O10 Cs2 Nb6 136.39(11) 9_556 16
O4W Cs2 Nb6 64.6(2) . 16
O5W Cs2 Nb6 97.7(2) 16 16
O5W Cs2 Nb6 128.80(19) . 16
Nb6 Cs2 Nb6 57.60(2) . 16
O9 Cs3 O5 139.23(18) 9_556 3_554
O9 Cs3 O5 139.23(18) 9_556 13_565
O5 Cs3 O5 52.4(2) 3_554 13_565
O9 Cs3 O3W 126.4(3) 9_556 .
O5 Cs3 O3W 86.5(3) 3_554 .
O5 Cs3 O3W 86.5(3) 13_565 .
O9 Cs3 O5W 70.8(3) 9_556 16
O5 Cs3 O5W 112.4(2) 3_554 16
O5 Cs3 O5W 149.3(2) 13_565 16
O3W Cs3 O5W 64.7(3) . 16
O9 Cs3 O5W 70.8(3) 9_556 .
O5 Cs3 O5W 149.3(2) 3_554 .
O5 Cs3 O5W 112.4(2) 13_565 .
O3W Cs3 O5W 64.7(3) . .
O5W Cs3 O5W 65.7(4) 16 .
O9 Cs3 O3 120.80(12) 9_556 13_565
O5 Cs3 O3 96.05(16) 3_554 13_565
O5 Cs3 O3 52.34(16) 13_565 13_565
O3W Cs3 O3 58.02(14) . 13_565
O5W Cs3 O3 113.1(2) 16 13_565
O5W Cs3 O3 60.7(2) . 13_565
O9 Cs3 O3 120.81(12) 9_556 3_554
O5 Cs3 O3 52.34(16) 3_554 3_554
O5 Cs3 O3 96.05(16) 13_565 3_554
O3W Cs3 O3 58.02(14) . 3_554
O5W Cs3 O3 60.7(2) 16 3_554
O5W Cs3 O3 113.1(2) . 3_554
O3 Cs3 O3 108.5(2) 13_565 3_554
O9 Cs3 O8 48.28(18) 9_556 8_556
O5 Cs3 O8 91.50(16) 3_554 8_556
O5 Cs3 O8 111.49(17) 13_565 8_556
O3W Cs3 O8 155.42(16) . 8_556
O5W Cs3 O8 93.8(2) 16 8_556
O5W Cs3 O8 119.0(2) . 8_556
O3 Cs3 O8 146.41(16) 13_565 8_556
O3 Cs3 O8 101.96(16) 3_554 8_556
O9 Cs3 O8 48.28(18) 9_556 9_556
O5 Cs3 O8 111.49(17) 3_554 9_556
O5 Cs3 O8 91.50(16) 13_565 9_556
O3W Cs3 O8 155.42(16) . 9_556
O5W Cs3 O8 119.0(2) 16 9_556
O5W Cs3 O8 93.8(2) . 9_556
O3 Cs3 O8 101.96(16) 13_565 9_556
O3 Cs3 O8 146.41(16) 3_554 9_556
O8 Cs3 O8 45.3(2) 8_556 9_556
O9 Cs3 Na2 87.4(2) 9_556 .
O5 Cs3 Na2 120.98(15) 3_554 .
O5 Cs3 Na2 120.98(15) 13_565 .
O3W Cs3 Na2 38.9(3) . .
O5W Cs3 Na2 38.1(2) 16 .
O5W Cs3 Na2 38.1(2) . .
O3 Cs3 Na2 75.09(12) 13_565 .
O3 Cs3 Na2 75.08(12) 3_554 .
O8 Cs3 Na2 127.51(13) 8_556 .
O8 Cs3 Na2 127.51(13) 9_556 .
O9 Cs3 Nb4 27.14(7) 9_556 8_556
O5 Cs3 Nb4 113.54(12) 3_554 8_556
O5 Cs3 Nb4 139.92(13) 13_565 8_556
O3W Cs3 Nb4 132.9(2) . 8_556
O5W Cs3 Nb4 68.3(2) 16 8_556
O5W Cs3 Nb4 94.6(2) . 8_556
O3 Cs3 Nb4 147.74(11) 13_565 8_556
O3 Cs3 Nb4 99.94(11) 3_554 8_556
O8 Cs3 Nb4 29.11(10) 8_556 8_556
O8 Cs3 Nb4 56.35(11) 9_556 8_556
Na2 Cs3 Nb4 98.66(9) . 8_556
O7 Cs4 O1W 130.5(2) 3_554 .
O7 Cs4 O8 93.7(2) 3_554 9_556
O1W Cs4 O8 69.38(19) . 9_556
O7 Cs4 O2W 150.2(3) 3_554 .
O1W Cs4 O2W 62.6(3) . .
O8 Cs4 O2W 115.8(3) 9_556 .
O7 Cs4 O5 54.6(2) 3_554 13_565
O1W Cs4 O5 80.42(18) . 13_565
O8 Cs4 O5 96.27(17) 9_556 13_565
O2W Cs4 O5 114.11(13) . 13_565
O7 Cs4 O1W 145.8(2) 3_554 11_556
O1W Cs4 O1W 64.0(2) . 11_556
O8 Cs4 O1W 59.98(19) 9_556 11_556
O2W Cs4 O1W 61.8(3) . 11_556
O5 Cs4 O1W 141.95(18) 13_565 11_556
O7 Cs4 O17 60.6(2) 3_554 9_556
O1W Cs4 O17 122.5(2) . 9_556
O8 Cs4 O17 53.1(2) 9_556 9_556
O2W Cs4 O17 141.32(17) . 9_556
O5 Cs4 O17 104.31(19) 13_565 9_556
O1W Cs4 O17 85.34(19) 11_556 9_556
O7 Cs4 O4 100.97(19) 3_554 13_565
O1W Cs4 O4 53.09(17) . 13_565
O8 Cs4 O4 114.85(15) 9_556 13_565
O2W Cs4 O4 63.80(11) . 13_565
O5 Cs4 O4 50.46(16) 13_565 13_565
O1W Cs4 O4 109.68(17) 11_556 13_565
O17 Cs4 O4 153.48(19) 9_556 13_565
O7 Cs4 O18 126.0(2) 3_554 3_454
O1W Cs4 O18 102.74(18) . 3_454
O8 Cs4 O18 97.63(18) 9_556 3_454
O2W Cs4 O18 57.45(14) . 3_454
O5 Cs4 O18 165.96(17) 13_565 3_454
O1W Cs4 O18 47.24(18) 11_556 3_454
O17 Cs4 O18 85.7(2) 9_556 3_454
O4 Cs4 O18 120.66(18) 13_565 3_454
O7 Cs4 Na1 167.90(17) 3_554 .
O1W Cs4 Na1 37.53(14) . .
O8 Cs4 Na1 80.29(13) 9_556 .
O2W Cs4 Na1 36.0(3) . .
O5 Cs4 Na1 115.24(12) 13_565 .
O1W Cs4 Na1 37.45(13) 11_556 .
O17 Cs4 Na1 121.45(14) 9_556 .
O4 Cs4 Na1 72.55(10) 13_565 .
O18 Cs4 Na1 65.55(13) 3_454 .
O7 Cs4 Nb2 24.99(16) 3_554 3_554
O1W Cs4 Nb2 112.29(14) . 3_554
O8 Cs4 Nb2 103.85(13) 9_556 3_554
O2W Cs4 Nb2 132.1(2) . 3_554
O5 Cs4 Nb2 32.05(12) 13_565 3_554
O1W Cs4 Nb2 163.83(14) 11_556 3_554
O17 Cs4 Nb2 84.13(14) 9_556 3_554
O4 Cs4 Nb2 75.99(10) 13_565 3_554
O18 Cs4 Nb2 143.49(12) 3_454 3_554
Na1 Cs4 Nb2 146.75(2) . 3_554
O7 Cs4 Nb3 76.76(15) 3_554 9_556
O1W Cs4 Nb3 97.07(14) . 9_556
O8 Cs4 Nb3 27.75(12) 9_556 9_556
O2W Cs4 Nb3 132.0(2) . 9_556
O5 Cs4 Nb3 103.31(12) 13_565 9_556
O1W Cs4 Nb3 70.17(13) 11_556 9_556
O17 Cs4 Nb3 25.47(16) 9_556 9_556
O4 Cs4 Nb3 139.23(10) 13_565 9_556
O18 Cs4 Nb3 89.97(14) 3_454 9_556
Na1 Cs4 Nb3 101.260(19) . 9_556
Nb2 Cs4 Nb3 95.48(2) 3_554 9_556
O14 Cs5 O7 145.2(3) 11_556 3_554
O14 Cs5 O17 149.5(3) 11_556 9_556
O7 Cs5 O17 65.3(3) 3_554 9_556
O14 Cs5 O5W 102.9(3) 11_556 5_545
O7 Cs5 O5W 107.1(2) 3_554 5_545
O17 Cs5 O5W 52.0(3) 9_556 5_545
O14 Cs5 O5W 102.9(3) 11_556 11_556
O7 Cs5 O5W 107.1(2) 3_554 11_556
O17 Cs5 O5W 52.0(3) 9_556 11_556
O5W Cs5 O5W 60.4(4) 5_545 11_556
O14 Cs5 O12 48.01(9) 11_556 11_556
O7 Cs5 O12 122.06(13) 3_554 11_556
O17 Cs5 O12 126.37(12) 9_556 11_556
O5W Cs5 O12 123.4(2) 5_545 11_556
O5W Cs5 O12 78.6(2) 11_556 11_556
O14 Cs5 O12 48.01(9) 11_556 5_545
O7 Cs5 O12 122.06(13) 3_554 5_545
O17 Cs5 O12 126.37(12) 9_556 5_545
O5W Cs5 O12 78.6(2) 5_545 5_545
O5W Cs5 O12 123.4(2) 11_556 5_545
O12 Cs5 O12 95.90(19) 11_556 5_545
O14 Cs5 O4W 49.6(3) 11_556 11_556
O7 Cs5 O4W 165.2(3) 3_554 11_556
O17 Cs5 O4W 99.9(3) 9_556 11_556
O5W Cs5 O4W 60.6(3) 5_545 11_556
O5W Cs5 O4W 60.6(3) 11_556 11_556
O12 Cs5 O4W 65.86(17) 11_556 11_556
O12 Cs5 O4W 65.86(17) 5_545 11_556
O14 Cs5 Nb6 23.76(4) 11_556 11_556
O7 Cs5 Nb6 134.89(15) 3_554 11_556
O17 Cs5 Nb6 146.02(14) 9_556 11_556
O5W Cs5 Nb6 118.0(2) 5_545 11_556
O5W Cs5 Nb6 94.2(2) 11_556 11_556
O12 Cs5 Nb6 24.75(9) 11_556 11_556
O12 Cs5 Nb6 71.24(9) 5_545 11_556
O4W Cs5 Nb6 57.8(2) 11_556 11_556
O14 Cs5 Nb6 23.76(4) 11_556 5_545
O7 Cs5 Nb6 134.89(15) 3_554 5_545
O17 Cs5 Nb6 146.02(14) 9_556 5_545
O5W Cs5 Nb6 94.2(2) 5_545 5_545
O5W Cs5 Nb6 118.0(2) 11_556 5_545
O12 Cs5 Nb6 71.24(9) 11_556 5_545
O12 Cs5 Nb6 24.75(9) 5_545 5_545
O4W Cs5 Nb6 57.8(2) 11_556 5_545
Nb6 Cs5 Nb6 46.52(2) 11_556 5_545
O14 Cs5 Cs4 140.00(3) 11_556 .
O7 Cs5 Cs4 46.07(9) 3_554 .
O17 Cs5 Cs4 52.94(12) 9_556 .
O5W Cs5 Cs4 104.0(2) 5_545 .
O5W Cs5 Cs4 66.8(2) 11_556 .
O12 Cs5 Cs4 92.24(9) 11_556 .
O12 Cs5 Cs4 168.13(10) 5_545 .
O4W Cs5 Cs4 125.66(15) 11_556 .
Nb6 Cs5 Cs4 116.250(16) 11_556 .
Nb6 Cs5 Cs4 160.38(3) 5_545 .
O14 Cs5 Cs4 140.01(3) 11_556 16
O7 Cs5 Cs4 46.07(9) 3_554 16
O17 Cs5 Cs4 52.94(12) 9_556 16
O5W Cs5 Cs4 66.8(2) 5_545 16
O5W Cs5 Cs4 104.0(2) 11_556 16
O12 Cs5 Cs4 168.13(10) 11_556 16
O12 Cs5 Cs4 92.25(9) 5_545 16
O4W Cs5 Cs4 125.66(15) 11_556 16
Nb6 Cs5 Cs4 160.38(3) 11_556 16
Nb6 Cs5 Cs4 116.251(16) 5_545 16
Cs4 Cs5 Cs4 78.48(3) . 16
O6 Cs6 O6 133.3(3) 9_566 15_665
O6 Cs6 O12 50.25(15) 9_566 7_456
O6 Cs6 O12 132.03(16) 15_665 7_456
O6 Cs6 O12 132.03(16) 9_566 .
O6 Cs6 O12 50.25(15) 15_665 .
O12 Cs6 O12 175.6(2) 7_456 .
O6 Cs6 Nb6 26.61(11) 9_566 7_456
O6 Cs6 Nb6 135.17(13) 15_665 7_456
O12 Cs6 Nb6 24.04(10) 7_456 7_456
O12 Cs6 Nb6 158.60(12) . 7_456
O6 Cs6 Nb6 135.18(13) 9_566 .
O6 Cs6 Nb6 26.61(11) 15_665 .
O12 Cs6 Nb6 158.60(12) 7_456 .
O12 Cs6 Nb6 24.04(10) . .
Nb6 Cs6 Nb6 153.01(8) 7_456 .
O6 Cs6 Cs5 74.12(12) 9_566 4
O6 Cs6 Cs5 77.24(12) 15_665 4
O12 Cs6 Cs5 57.09(11) 7_456 4
O12 Cs6 Cs5 126.22(11) . 4
Nb6 Cs6 Cs5 59.67(3) 7_456 4
Nb6 Cs6 Cs5 102.33(4) . 4
O6 Cs6 Cs5 77.24(12) 9_566 12_566
O6 Cs6 Cs5 74.12(12) 15_665 12_566
O12 Cs6 Cs5 126.22(11) 7_456 12_566
O12 Cs6 Cs5 57.09(11) . 12_566
Nb6 Cs6 Cs5 102.33(4) 7_456 12_566
Nb6 Cs6 Cs5 59.67(3) . 12_566
Cs5 Cs6 Cs5 102.70(6) 4 12_566
O6 Cs6 Cs1 141.59(12) 9_566 .
O6 Cs6 Cs1 77.68(12) 15_665 .
O12 Cs6 Cs1 131.47(13) 7_456 .
O12 Cs6 Cs1 44.19(11) . .
Nb6 Cs6 Cs1 145.79(6) 7_456 .
Nb6 Cs6 Cs1 60.602(18) . .
Cs5 Cs6 Cs1 143.387(18) 4 .
Cs5 Cs6 Cs1 95.555(15) 12_566 .
O6 Cs6 Cs1 77.69(12) 9_566 2_455
O6 Cs6 Cs1 141.59(12) 15_665 2_455
O12 Cs6 Cs1 44.19(11) 7_456 2_455
O12 Cs6 Cs1 131.46(13) . 2_455
Nb6 Cs6 Cs1 60.602(18) 7_456 2_455
Nb6 Cs6 Cs1 145.79(6) . 2_455
Cs5 Cs6 Cs1 95.555(15) 4 2_455
Cs5 Cs6 Cs1 143.386(18) 12_566 2_455
Cs1 Cs6 Cs1 87.87(5) . 2_455
O6 Cs6 Cs4 54.92(11) 9_566 12_566
O6 Cs6 Cs4 125.26(12) 15_665 12_566
O12 Cs6 Cs4 95.64(10) 7_456 12_566
O12 Cs6 Cs4 84.35(10) . 12_566
Nb6 Cs6 Cs4 77.676(14) 7_456 12_566
Nb6 Cs6 Cs4 102.413(16) . 12_566
Cs5 Cs6 Cs4 126.28(5) 4 12_566
Cs5 Cs6 Cs4 54.001(18) 12_566 12_566
Cs1 Cs6 Cs4 90.09(3) . 12_566
Cs1 Cs6 Cs4 89.65(3) 2_455 12_566
O6 Cs6 Cs4 125.26(12) 9_566 13_566
O6 Cs6 Cs4 54.92(11) 15_665 13_566
O12 Cs6 Cs4 84.35(10) 7_456 13_566
O12 Cs6 Cs4 95.64(10) . 13_566
Nb6 Cs6 Cs4 102.413(16) 7_456 13_566
Nb6 Cs6 Cs4 77.675(14) . 13_566
Cs5 Cs6 Cs4 54.002(18) 4 13_566
Cs5 Cs6 Cs4 126.28(5) 12_566 13_566
Cs1 Cs6 Cs4 89.64(3) . 13_566
Cs1 Cs6 Cs4 90.09(3) 2_455 13_566
Cs4 Cs6 Cs4 179.63(7) 12_566 13_566
O2W Na1 O2W 180.0 11_556 .
O2W Na1 O1W 90.56(18) 11_556 2_455
O2W Na1 O1W 89.44(18) . 2_455
O2W Na1 O1W 89.43(18) 11_556 12_566
O2W Na1 O1W 90.56(18) . 12_566
O1W Na1 O1W 90.007(4) 2_455 12_566
O2W Na1 O1W 90.56(18) 11_556 .
O2W Na1 O1W 89.44(18) . .
O1W Na1 O1W 178.9(4) 2_455 .
O1W Na1 O1W 90.005(4) 12_566 .
O2W Na1 O1W 89.44(18) 11_556 11_556
O2W Na1 O1W 90.56(18) . 11_556
O1W Na1 O1W 90.004(4) 2_455 11_556
O1W Na1 O1W 178.9(4) 12_566 11_556
O1W Na1 O1W 90.006(4) . 11_556
O2W Na1 Cs4 124.440(11) 11_556 2_455
O2W Na1 Cs4 55.560(11) . 2_455
O1W Na1 Cs4 52.62(18) 2_455 2_455
O1W Na1 Cs4 56.05(18) 12_566 2_455
O1W Na1 Cs4 126.59(18) . 2_455
O1W Na1 Cs4 124.73(18) 11_556 2_455
O2W Na1 Cs4 124.442(11) 11_556 .
O2W Na1 Cs4 55.559(11) . .
O1W Na1 Cs4 126.59(18) 2_455 .
O1W Na1 Cs4 124.73(19) 12_566 .
O1W Na1 Cs4 52.62(18) . .
O1W Na1 Cs4 56.05(18) 11_556 .
Cs4 Na1 Cs4 111.12(2) 2_455 .
O2W Na1 Cs4 55.559(11) 11_556 11_556
O2W Na1 Cs4 124.442(11) . 11_556
O1W Na1 Cs4 56.04(18) 2_455 11_556
O1W Na1 Cs4 126.58(18) 12_566 11_556
O1W Na1 Cs4 124.73(18) . 11_556
O1W Na1 Cs4 52.62(18) 11_556 11_556
Cs4 Na1 Cs4 108.653(11) 2_455 11_556
Cs4 Na1 Cs4 108.655(11) . 11_556
O2W Na1 Cs4 55.558(11) 11_556 12_566
O2W Na1 Cs4 124.441(11) . 12_566
O1W Na1 Cs4 124.72(18) 2_455 12_566
O1W Na1 Cs4 52.62(18) 12_566 12_566
O1W Na1 Cs4 56.05(18) . 12_566
O1W Na1 Cs4 126.58(18) 11_556 12_566
Cs4 Na1 Cs4 108.654(11) 2_455 12_566
Cs4 Na1 Cs4 108.654(11) . 12_566
Cs4 Na1 Cs4 111.12(2) 11_556 12_566
O5W Na2 O5W 174.6(7) 15_665 16
O5W Na2 O5W 86.7(6) 15_665 .
O5W Na2 O5W 93.1(6) 16 .
O5W Na2 O5W 93.1(6) 15_665 2
O5W Na2 O5W 86.7(6) 16 2
O5W Na2 O5W 174.6(7) . 2
O5W Na2 O3W 87.3(3) 15_665 .
O5W Na2 O3W 87.3(3) 16 .
O5W Na2 O3W 87.3(3) . .
O5W Na2 O3W 87.3(3) 2 .
O5W Na2 O4W 92.7(3) 15_665 .
O5W Na2 O4W 92.7(3) 16 .
O5W Na2 O4W 92.7(3) . .
O5W Na2 O4W 92.7(3) 2 .
O3W Na2 O4W 180.000(2) . .
O5W Na2 Cs3 120.4(3) 15_665 .
O5W Na2 Cs3 55.6(3) 16 .
O5W Na2 Cs3 55.6(3) . .
O5W Na2 Cs3 120.4(3) 2 .
O3W Na2 Cs3 51.25(9) . .
O4W Na2 Cs3 128.75(9) . .
O5W Na2 Cs3 55.6(3) 15_665 2
O5W Na2 Cs3 120.4(3) 16 2
O5W Na2 Cs3 120.4(3) . 2
O5W Na2 Cs3 55.6(3) 2 2
O3W Na2 Cs3 51.25(9) . 2
O4W Na2 Cs3 128.75(9) . 2
Cs3 Na2 Cs3 102.50(19) . 2
O5W Na2 Cs2 58.6(3) 15_665 2
O5W Na2 Cs2 125.3(3) 16 2
O5W Na2 Cs2 125.3(3) . 2
O5W Na2 Cs2 58.6(3) 2 2
O3W Na2 Cs2 126.85(9) . 2
O4W Na2 Cs2 53.15(9) . 2
Cs3 Na2 Cs2 178.11(19) . 2
Cs3 Na2 Cs2 75.604(19) 2 2
O5W Na2 Cs2 125.3(3) 15_665 .
O5W Na2 Cs2 58.6(3) 16 .
O5W Na2 Cs2 58.6(3) . .
O5W Na2 Cs2 125.3(3) 2 .
O3W Na2 Cs2 126.86(9) . .
O4W Na2 Cs2 53.14(9) . .
Cs3 Na2 Cs2 75.604(19) . .
Cs3 Na2 Cs2 178.11(19) 2 .
Cs2 Na2 Cs2 106.29(19) 2 .
O5W Na2 Cs5 52.3(3) 15_665 12_566
O5W Na2 Cs5 131.1(3) 16 12_566
O5W Na2 Cs5 52.3(3) . 12_566
O5W Na2 Cs5 131.1(3) 2 12_566
O3W Na2 Cs5 119.09(10) . 12_566
O4W Na2 Cs5 60.91(10) . 12_566
Cs3 Na2 Cs5 107.72(2) . 12_566
Cs3 Na2 Cs5 107.71(2) 2 12_566
Cs2 Na2 Cs5 73.05(9) 2 12_566
Cs2 Na2 Cs5 73.05(9) . 12_566
O5W Na2 Cs5 131.1(3) 15_665 11_656
O5W Na2 Cs5 52.3(3) 16 11_656
O5W Na2 Cs5 131.1(3) . 11_656
O5W Na2 Cs5 52.3(3) 2 11_656
O3W Na2 Cs5 119.09(10) . 11_656
O4W Na2 Cs5 60.91(10) . 11_656
Cs3 Na2 Cs5 107.71(2) . 11_656
Cs3 Na2 Cs5 107.72(2) 2 11_656
Cs2 Na2 Cs5 73.05(9) 2 11_656
Cs2 Na2 Cs5 73.05(9) . 11_656
Cs5 Na2 Cs5 121.8(2) 12_566 11_656
Nb1 O1 Nb5 108.2(3) . .
Nb1 O1 Nb6 130.5(3) . .
Nb5 O1 Nb6 119.2(3) . .
O15 Ga1 O15 116.8(5) . 2
O15 Ga1 O16 108.06(18) . .
O15 Ga1 O16 108.06(18) 2 .
O15 Ga1 O16 108.06(18) . 2
O15 Ga1 O16 108.06(18) 2 2
O16 Ga1 O16 107.4(5) . 2
O5 Nb1 O3 100.8(3) . .
O5 Nb1 O4 102.6(3) . .
O3 Nb1 O4 93.2(3) . .
O5 Nb1 O1 98.4(3) . .
O3 Nb1 O1 159.7(3) . .
O4 Nb1 O1 89.1(2) . .
O5 Nb1 O16 99.2(3) . .
O3 Nb1 O16 86.8(3) . .
O4 Nb1 O16 157.8(3) . .
O1 Nb1 O16 83.5(3) . .
O5 Nb1 O2 174.4(3) . .
O3 Nb1 O2 81.0(3) . .
O4 Nb1 O2 82.5(3) . .
O1 Nb1 O2 79.3(3) . .
O16 Nb1 O2 75.5(3) . .
O5 Nb1 Nb3 135.4(2) . .
O3 Nb1 Nb3 34.7(2) . .
O4 Nb1 Nb3 84.4(2) . .
O1 Nb1 Nb3 125.90(17) . .
O16 Nb1 Nb3 83.0(2) . .
O2 Nb1 Nb3 46.6(2) . .
O5 Nb1 Nb4 136.4(2) . 16
O3 Nb1 Nb4 85.64(19) . 16
O4 Nb1 Nb4 33.8(2) . 16
O1 Nb1 Nb4 85.14(16) . 16
O16 Nb1 Nb4 124.3(2) . 16
O2 Nb1 Nb4 48.80(18) . 16
Nb3 Nb1 Nb4 61.21(3) . 16
O5 Nb1 Cs3 46.3(2) . 4
O3 Nb1 Cs3 55.2(2) . 4
O4 Nb1 Cs3 110.16(19) . 4
O1 Nb1 Cs3 141.73(17) . 4
O16 Nb1 Cs3 88.1(2) . 4
O2 Nb1 Cs3 134.2(2) . 4
Nb3 Nb1 Cs3 89.68(3) . 4
Nb4 Nb1 Cs3 129.12(3) 16 4
O5 Nb1 Cs4 46.7(2) . 13_566
O3 Nb1 Cs4 94.4(2) . 13_566
O4 Nb1 Cs4 56.6(2) . 13_566
O1 Nb1 Cs4 103.65(17) . 13_566
O16 Nb1 Cs4 145.6(2) . 13_566
O2 Nb1 Cs4 138.70(19) . 13_566
Nb3 Nb1 Cs4 116.34(2) . 13_566
Nb4 Nb1 Cs4 90.03(3) 16 13_566
Cs3 Nb1 Cs4 65.31(2) 4 13_566
O7 Nb2 O6 102.5(3) . 15_665
O7 Nb2 O6 102.5(3) . .
O6 Nb2 O6 96.5(4) 15_665 .
O7 Nb2 O5 97.3(3) . 15_665
O6 Nb2 O5 158.3(3) 15_665 15_665
O6 Nb2 O5 87.7(3) . 15_665
O7 Nb2 O5 97.3(3) . .
O6 Nb2 O5 87.7(3) 15_665 .
O6 Nb2 O5 158.3(3) . .
O5 Nb2 O5 81.0(4) 15_665 .
O7 Nb2 O15 179.5(4) . .
O6 Nb2 O15 77.8(2) 15_665 .
O6 Nb2 O15 77.8(2) . .
O5 Nb2 O15 82.4(2) 15_665 .
O5 Nb2 O15 82.4(2) . .
O7 Nb2 Nb6 137.0(2) . 15_665
O6 Nb2 Nb6 86.25(19) 15_665 15_665
O6 Nb2 Nb6 34.46(18) . 15_665
O5 Nb2 Nb6 85.32(18) 15_665 15_665
O5 Nb2 Nb6 125.40(18) . 15_665
O15 Nb2 Nb6 43.36(14) . 15_665
O7 Nb2 Nb6 137.0(2) . .
O6 Nb2 Nb6 34.46(18) 15_665 .
O6 Nb2 Nb6 86.25(19) . .
O5 Nb2 Nb6 125.40(18) 15_665 .
O5 Nb2 Nb6 85.32(18) . .
O15 Nb2 Nb6 43.36(14) . .
Nb6 Nb2 Nb6 61.16(3) 15_665 .
O7 Nb2 Cs4 47.40(12) . 13_566
O6 Nb2 Cs4 79.67(19) 15_665 13_566
O6 Nb2 Cs4 146.41(19) . 13_566
O5 Nb2 Cs4 108.16(18) 15_665 13_566
O5 Nb2 Cs4 55.28(18) . 13_566
O15 Nb2 Cs4 132.41(8) . 13_566
Nb6 Nb2 Cs4 165.90(3) 15_665 13_566
Nb6 Nb2 Cs4 106.243(18) . 13_566
O7 Nb2 Cs4 47.40(12) . 4
O6 Nb2 Cs4 146.41(19) 15_665 4
O6 Nb2 Cs4 79.67(19) . 4
O5 Nb2 Cs4 55.29(18) 15_665 4
O5 Nb2 Cs4 108.16(18) . 4
O15 Nb2 Cs4 132.41(8) . 4
Nb6 Nb2 Cs4 106.245(18) 15_665 4
Nb6 Nb2 Cs4 165.90(3) . 4
Cs4 Nb2 Cs4 85.42(3) 13_566 4
O7 Nb2 Cs3 79.5(3) . 4
O6 Nb2 Cs3 131.18(19) 15_665 4
O6 Nb2 Cs3 131.18(19) . 4
O5 Nb2 Cs3 44.43(18) 15_665 4
O5 Nb2 Cs3 44.43(18) . 4
O15 Nb2 Cs3 100.0(2) . 4
Nb6 Nb2 Cs3 125.50(3) 15_665 4
Nb6 Nb2 Cs3 125.50(3) . 4
Cs4 Nb2 Cs3 66.13(2) 13_566 4
Cs4 Nb2 Cs3 66.13(2) 4 4
O7 Nb2 Cs5 25.1(3) . 4
O6 Nb2 Cs5 85.99(19) 15_665 4
O6 Nb2 Cs5 85.99(19) . 4
O5 Nb2 Cs5 115.59(18) 15_665 4
O5 Nb2 Cs5 115.59(18) . 4
O15 Nb2 Cs5 155.4(2) . 4
Nb6 Nb2 Cs5 118.01(3) 15_665 4
Nb6 Nb2 Cs5 118.00(3) . 4
Cs4 Nb2 Cs5 60.52(2) 13_566 4
Cs4 Nb2 Cs5 60.52(2) 4 4
Cs3 Nb2 Cs5 104.53(3) 4 4
O17 Nb3 O8 105.2(3) . 16
O17 Nb3 O8 105.2(3) . .
O8 Nb3 O8 89.5(4) 16 .
O17 Nb3 O3 100.6(3) . .
O8 Nb3 O3 87.0(3) 16 .
O8 Nb3 O3 154.0(3) . .
O17 Nb3 O3 100.6(3) . 16
O8 Nb3 O3 154.0(3) 16 16
O8 Nb3 O3 87.0(3) . 16
O3 Nb3 O3 85.0(4) . 16
O17 Nb3 O2 173.8(4) . .
O8 Nb3 O2 79.1(2) 16 .
O8 Nb3 O2 79.1(2) . .
O3 Nb3 O2 74.9(2) . .
O3 Nb3 O2 74.9(2) 16 .
O17 Nb3 Nb1 132.5(3) . .
O8 Nb3 Nb1 78.6(2) 16 .
O8 Nb3 Nb1 122.33(19) . .
O3 Nb3 Nb1 31.87(17) . .
O3 Nb3 Nb1 81.54(18) 16 .
O2 Nb3 Nb1 43.32(15) . .
O17 Nb3 Nb1 132.5(3) . 16
O8 Nb3 Nb1 122.33(19) 16 16
O8 Nb3 Nb1 78.6(2) . 16
O3 Nb3 Nb1 81.55(18) . 16
O3 Nb3 Nb1 31.87(17) 16 16
O2 Nb3 Nb1 43.32(15) . 16
Nb1 Nb3 Nb1 62.63(3) . 16
O17 Nb3 Cs4 56.4(2) . 8_556
O8 Nb3 Cs4 49.02(18) 16 8_556
O8 Nb3 Cs4 105.6(2) . 8_556
O3 Nb3 Cs4 91.39(18) . 8_556
O3 Nb3 Cs4 155.71(18) 16 8_556
O2 Nb3 Cs4 127.25(13) . 8_556
Nb1 Nb3 Cs4 107.488(17) . 8_556
Nb1 Nb3 Cs4 169.47(3) 16 8_556
O17 Nb3 Cs4 56.4(2) . 9_556
O8 Nb3 Cs4 105.6(2) 16 9_556
O8 Nb3 Cs4 49.02(18) . 9_556
O3 Nb3 Cs4 155.71(18) . 9_556
O3 Nb3 Cs4 91.39(18) 16 9_556
O2 Nb3 Cs4 127.25(13) . 9_556
Nb1 Nb3 Cs4 169.47(3) . 9_556
Nb1 Nb3 Cs4 107.488(16) 16 9_556
Cs4 Nb3 Cs4 82.09(3) 8_556 9_556
O18 Nb4 O9 102.2(4) . .
O18 Nb4 O10 103.9(3) . .
O9 Nb4 O10 87.8(3) . .
O18 Nb4 O8 104.0(3) . .
O9 Nb4 O8 88.1(3) . .
O10 Nb4 O8 152.0(3) . .
O18 Nb4 O4 104.6(4) . 16
O9 Nb4 O4 153.2(3) . 16
O10 Nb4 O4 85.5(3) . 16
O8 Nb4 O4 85.8(3) . 16
O18 Nb4 O2 179.3(3) . .
O9 Nb4 O2 78.4(3) . .
O10 Nb4 O2 75.7(3) . .
O8 Nb4 O2 76.4(3) . .
O4 Nb4 O2 74.8(2) 16 .
O18 Nb4 Nb1 136.4(3) . 16
O9 Nb4 Nb1 121.3(2) . 16
O10 Nb4 Nb1 80.62(18) . 16
O8 Nb4 Nb1 78.01(19) . 16
O4 Nb4 Nb1 31.87(19) 16 16
O2 Nb4 Nb1 43.02(15) . 16
O18 Nb4 Nb5 135.3(2) . .
O9 Nb4 Nb5 79.9(2) . .
O10 Nb4 Nb5 31.46(19) . .
O8 Nb4 Nb5 120.7(2) . .
O4 Nb4 Nb5 80.93(18) 16 .
O2 Nb4 Nb5 44.4(2) . .
Nb1 Nb4 Nb5 61.15(3) 16 .
O18 Nb4 Cs2 81.0(3) . 9_556
O9 Nb4 Cs2 47.9(3) . 9_556
O10 Nb4 Cs2 52.41(18) . 9_556
O8 Nb4 Cs2 135.0(2) . 9_556
O4 Nb4 Cs2 137.10(17) 16 9_556
O2 Nb4 Cs2 99.11(17) . 9_556
Nb1 Nb4 Cs2 128.51(3) 16 9_556
Nb5 Nb4 Cs2 67.45(3) . 9_556
O18 Nb4 Cs3 76.0(3) . 9_556
O9 Nb4 Cs3 43.7(2) . 9_556
O10 Nb4 Cs3 127.79(19) . 9_556
O8 Nb4 Cs3 61.9(2) . 9_556
O4 Nb4 Cs3 146.07(17) 16 9_556
O2 Nb4 Cs3 104.66(17) . 9_556
Nb1 Nb4 Cs3 135.14(3) 16 9_556
Nb5 Nb4 Cs3 123.07(3) . 9_556
Cs2 Nb4 Cs3 76.83(3) 9_556 9_556
O11 Nb5 O10 102.2(3) . .
O11 Nb5 O10 102.2(3) . 16
O10 Nb5 O10 89.6(4) . 16
O11 Nb5 O1 101.3(3) . .
O10 Nb5 O1 156.5(2) . .
O10 Nb5 O1 87.9(2) 16 .
O11 Nb5 O1 101.3(3) . 16
O10 Nb5 O1 87.9(2) . 16
O10 Nb5 O1 156.5(2) 16 16
O1 Nb5 O1 85.2(3) . 16
O11 Nb5 O2 177.8(4) . .
O10 Nb5 O2 79.4(2) . .
O10 Nb5 O2 79.4(2) 16 .
O1 Nb5 O2 77.2(2) . .
O1 Nb5 O2 77.2(2) 16 .
O11 Nb5 Nb4 133.6(2) . 16
O10 Nb5 Nb4 81.69(19) . 16
O10 Nb5 Nb4 31.45(18) 16 16
O1 Nb5 Nb4 84.00(16) . 16
O1 Nb5 Nb4 125.19(16) 16 16
O2 Nb5 Nb4 48.05(17) . 16
O11 Nb5 Nb4 133.6(2) . .
O10 Nb5 Nb4 31.45(18) . .
O10 Nb5 Nb4 81.69(19) 16 .
O1 Nb5 Nb4 125.19(16) . .
O1 Nb5 Nb4 84.00(16) 16 .
O2 Nb5 Nb4 48.05(17) . .
Nb4 Nb5 Nb4 60.37(4) 16 .
O11 Nb5 Cs1 52.17(12) . .
O10 Nb5 Cs1 114.45(19) . .
O10 Nb5 Cs1 53.20(18) 16 .
O1 Nb5 Cs1 82.26(16) . .
O1 Nb5 Cs1 147.00(16) 16 .
O2 Nb5 Cs1 128.71(9) . .
Nb4 Nb5 Cs1 83.71(2) 16 .
Nb4 Nb5 Cs1 127.82(3) . .
O11 Nb5 Cs1 52.17(12) . 9_556
O10 Nb5 Cs1 53.20(18) . 9_556
O10 Nb5 Cs1 114.45(19) 16 9_556
O1 Nb5 Cs1 147.00(16) . 9_556
O1 Nb5 Cs1 82.26(16) 16 9_556
O2 Nb5 Cs1 128.71(9) . 9_556
Nb4 Nb5 Cs1 127.82(3) 16 9_556
Nb4 Nb5 Cs1 83.71(2) . 9_556
Cs1 Nb5 Cs1 91.92(3) . 9_556
O11 Nb5 Cs2 83.2(3) . 9_556
O10 Nb5 Cs2 49.61(19) . 9_556
O10 Nb5 Cs2 49.61(19) 16 9_556
O1 Nb5 Cs2 136.70(16) . 9_556
O1 Nb5 Cs2 136.69(16) 16 9_556
O2 Nb5 Cs2 99.0(2) . 9_556
Nb4 Nb5 Cs2 64.10(2) 16 9_556
Nb4 Nb5 Cs2 64.10(2) . 9_556
Cs1 Nb5 Cs2 66.581(17) . 9_556
Cs1 Nb5 Cs2 66.582(17) 9_556 9_556
O11 Nb5 Cs2 20.0(3) . .
O10 Nb5 Cs2 115.44(18) . .
O10 Nb5 Cs2 115.44(18) 16 .
O1 Nb5 Cs2 86.62(16) . .
O1 Nb5 Cs2 86.62(16) 16 .
O2 Nb5 Cs2 157.8(2) . .
Nb4 Nb5 Cs2 145.68(2) 16 .
Nb4 Nb5 Cs2 145.68(2) . .
Cs1 Nb5 Cs2 62.318(16) . .
Cs1 Nb5 Cs2 62.318(17) 9_556 .
Cs2 Nb5 Cs2 103.20(3) 9_556 .
O12 Nb6 O13 101.3(3) . .
O12 Nb6 O14 97.7(3) . .
O13 Nb6 O14 91.8(4) . .
O12 Nb6 O6 95.8(3) . 15_665
O13 Nb6 O6 162.4(3) . 15_665
O14 Nb6 O6 90.3(3) . 15_665
O12 Nb6 O1 103.8(3) . .
O13 Nb6 O1 85.5(3) . .
O14 Nb6 O1 158.5(3) . .
O6 Nb6 O1 86.1(2) 15_665 .
O12 Nb6 O15 168.4(3) . .
O13 Nb6 O15 87.5(3) . .
O14 Nb6 O15 74.2(3) . .
O6 Nb6 O15 76.3(3) 15_665 .
O1 Nb6 O15 84.3(2) . .
O12 Nb6 Nb2 127.5(2) . .
O13 Nb6 Nb2 131.1(3) . .
O14 Nb6 Nb2 80.3(2) . .
O6 Nb6 Nb2 32.47(17) 15_665 .
O1 Nb6 Nb2 85.41(16) . .
O15 Nb6 Nb2 43.8(2) . .
O12 Nb6 Cs2 49.4(2) . .
O13 Nb6 Cs2 52.5(3) . .
O14 Nb6 Cs2 91.2(2) . .
O6 Nb6 Cs2 144.97(17) 15_665 .
O1 Nb6 Cs2 103.83(16) . .
O15 Nb6 Cs2 137.4(2) . .
Nb2 Nb6 Cs2 170.65(3) . .
O12 Nb6 Cs5 62.7(2) . 12_566
O13 Nb6 Cs5 106.4(2) . 12_566
O14 Nb6 Cs5 36.2(2) . 12_566
O6 Nb6 Cs5 85.28(18) 15_665 12_566
O1 Nb6 Cs5 163.04(16) . 12_566
O15 Nb6 Cs5 107.71(16) . 12_566
Nb2 Nb6 Cs5 95.05(3) . 12_566
Cs2 Nb6 Cs5 75.69(2) . 12_566
O12 Nb6 Cs6 53.1(2) . .
O13 Nb6 Cs6 154.0(3) . .
O14 Nb6 Cs6 87.9(2) . .
O6 Nb6 Cs6 43.59(17) 15_665 .
O1 Nb6 Cs6 103.74(17) . .
O15 Nb6 Cs6 117.3(2) . .
Nb2 Nb6 Cs6 74.44(3) . .
Cs2 Nb6 Cs6 101.51(2) . .
Cs5 Nb6 Cs6 60.38(3) 12_566 .
O12 Nb6 Cs1 35.6(2) . .
O13 Nb6 Cs1 99.9(3) . .
O14 Nb6 Cs1 133.1(2) . .
O6 Nb6 Cs1 91.38(18) 15_665 .
O1 Nb6 Cs1 68.20(16) . .
O15 Nb6 Cs1 150.70(16) . .
Nb2 Nb6 Cs1 120.59(2) . .
Cs2 Nb6 Cs1 62.949(17) . .
Cs5 Nb6 Cs1 97.407(17) 12_566 .
Cs6 Nb6 Cs1 62.84(4) . .
Nb1 O2 Nb1 98.5(4) 16 .
Nb1 O2 Nb5 94.7(3) 16 .
Nb1 O2 Nb5 94.8(3) . .
Nb1 O2 Nb3 90.1(3) 16 .
Nb1 O2 Nb3 90.1(3) . .
Nb5 O2 Nb3 172.6(5) . .
Nb1 O2 Nb4 88.18(5) 16 .
Nb1 O2 Nb4 172.7(3) . .
Nb5 O2 Nb4 87.6(3) . .
Nb3 O2 Nb4 87.0(3) . .
Nb1 O2 Nb4 172.7(3) 16 16
Nb1 O2 Nb4 88.18(5) . 16
Nb5 O2 Nb4 87.6(3) . 16
Nb3 O2 Nb4 87.0(3) . 16
Nb4 O2 Nb4 85.0(3) . 16
Nb1 O3 Nb3 113.4(3) . .
Nb1 O3 Cs3 97.2(2) . 4
Nb3 O3 Cs3 148.4(3) . 4
Nb1 O4 Nb4 114.3(3) . 16
Nb1 O4 Cs4 96.7(2) . 13_566
Nb4 O4 Cs4 147.7(3) 16 13_566
Nb1 O5 Nb2 137.8(3) . .
Nb1 O5 Cs3 108.6(3) . 4
Nb2 O5 Cs3 107.2(2) . 4
Nb1 O5 Cs4 109.3(3) . 13_566
Nb2 O5 Cs4 92.7(2) . 13_566
Cs3 O5 Cs4 89.41(16) 4 13_566
Nb2 O6 Nb6 113.1(3) . 15_665
Nb2 O6 Cs6 132.0(3) . 9_566
Nb6 O6 Cs6 109.8(2) 15_665 9_566
Nb2 O7 Cs5 140.3(4) . 4
Nb2 O7 Cs4 107.6(2) . 4
Cs5 O7 Cs4 90.22(19) 4 4
Nb2 O7 Cs4 107.6(2) . 13_566
Cs5 O7 Cs4 90.22(19) 4 13_566
Cs4 O7 Cs4 122.9(3) 4 13_566
Nb3 O8 Nb4 117.3(3) . .
Nb3 O8 Cs4 103.2(2) . 9_556
Nb4 O8 Cs4 139.1(3) . 9_556
Nb3 O8 Cs3 108.7(3) . 9_556
Nb4 O8 Cs3 89.0(2) . 9_556
Cs4 O8 Cs3 82.81(15) 9_556 9_556
Nb4 O9 Nb4 118.3(5) . 16
Nb4 O9 Cs3 109.1(3) . 9_556
Nb4 O9 Cs3 109.1(3) 16 9_556
Nb4 O9 Cs2 103.9(3) . 9_556
Nb4 O9 Cs2 103.9(3) 16 9_556
Cs3 O9 Cs2 112.4(3) 9_556 9_556
Nb4 O10 Nb5 117.1(3) . .
Nb4 O10 Cs1 142.8(3) . 9_556
Nb5 O10 Cs1 96.7(2) . 9_556
Nb4 O10 Cs2 98.8(2) . 9_556
Nb5 O10 Cs2 102.8(2) . 9_556
Cs1 O10 Cs2 87.67(15) 9_556 9_556
Nb5 O11 Cs2 148.6(5) . .
Nb5 O11 Cs1 102.0(2) . .
Cs2 O11 Cs1 91.91(17) . .
Nb5 O11 Cs1 102.0(2) . 9_556
Cs2 O11 Cs1 91.91(17) . 9_556
Cs1 O11 Cs1 125.8(3) . 9_556
Nb6 O12 Cs2 104.7(3) . .
Nb6 O12 Cs1 125.3(3) . .
Cs2 O12 Cs1 89.21(16) . .
Nb6 O12 Cs6 102.8(3) . .
Cs2 O12 Cs6 149.4(2) . .
Cs1 O12 Cs6 85.70(16) . .
Nb6 O12 Cs5 92.6(2) . 12_566
Cs2 O12 Cs5 93.59(17) . 12_566
Cs1 O12 Cs5 139.89(19) . 12_566
Cs6 O12 Cs5 71.95(13) . 12_566
Nb6 O13 Nb6 159.1(5) . 16
Nb6 O13 Cs2 98.6(3) . .
Nb6 O13 Cs2 98.6(3) 16 .
Nb6 O14 Nb6 116.1(4) 15_665 .
Nb6 O14 Cs5 120.1(2) 15_665 12_566
Nb6 O14 Cs5 120.1(2) . 12_566
Ga1 O15 Nb6 118.4(3) . 15_665
Ga1 O15 Nb6 118.4(3) . .
Nb6 O15 Nb6 95.5(3) 15_665 .
Ga1 O15 Nb2 130.7(4) . .
Nb6 O15 Nb2 92.8(3) 15_665 .
Nb6 O15 Nb2 92.8(3) . .
Ga1 O16 Nb1 120.0(2) . .
Ga1 O16 Nb1 120.0(2) . 16
Nb1 O16 Nb1 110.2(4) . 16
Nb3 O17 Cs5 176.8(6) . 9_556
Nb3 O17 Cs4 98.1(3) . 8_556
Cs5 O17 Cs4 79.89(18) 9_556 8_556
Nb3 O17 Cs4 98.1(3) . 9_556
Cs5 O17 Cs4 79.89(18) 9_556 9_556
Cs4 O17 Cs4 102.6(3) 8_556 9_556
Nb4 O18 Cs4 165.2(4) . 4_545
Na1 O1W Cs4 89.9(2) . .
Na1 O1W Cs4 86.5(2) . 12_566
Cs4 O1W Cs4 176.1(3) . 12_566
Na1 O2W Cs4 88.5(3) . 2_455
Na1 O2W Cs4 88.5(3) . .
Cs4 O2W Cs4 177.0(6) 2_455 .
Na2 O3W Cs3 89.8(3) . 2
Na2 O3W Cs3 89.8(3) . .
Cs3 O3W Cs3 179.6(6) 2 .
Na2 O4W Cs2 88.9(3) . 2
Na2 O4W Cs2 88.9(3) . .
Cs2 O4W Cs2 177.8(5) 2 .
Na2 O4W Cs5 83.2(2) . 12_566
Cs2 O4W Cs5 89.87(4) 2 12_566
Cs2 O4W Cs5 89.87(4) . 12_566
Na2 O4W Cs5 83.2(2) . 11_656
Cs2 O4W Cs5 89.87(4) 2 11_656
Cs2 O4W Cs5 89.87(4) . 11_656
Cs5 O4W Cs5 166.4(5) 12_566 11_656
Na2 O5W Cs3 86.3(4) . .
Na2 O5W Cs5 92.2(4) . 12_566
Cs3 O5W Cs5 173.8(4) . 12_566
Na2 O5W Cs2 84.4(3) . .
Cs3 O5W Cs2 93.3(3) . .
Cs5 O5W Cs2 92.5(3) 12_566 .

loop_
_geom_bond_atom_site_label_1
_geom_bond_atom_site_label_2
_geom_bond_distance
_geom_bond_site_symmetry_2
Cs1 O10 3.138(6) 16
Cs1 O10 3.138(6) 9_556
Cs1 O11 3.143(4) .
Cs1 O11 3.143(4) 9_556
Cs1 O12 3.183(7) .
Cs1 O12 3.183(7) 8_556
Cs1 Nb5 3.8925(10) 9_556
Cs1 Nb5 3.8925(10) .
Cs1 Cs2 4.4111(9) 9_556
Cs1 Cs2 4.4111(9) .
Cs1 Nb6 4.4592(8) .
Cs1 Nb6 4.4592(8) 8_556
Cs2 O11 2.992(9) .
Cs2 O9 3.078(9) 9_556
Cs2 O12 3.098(6) .
Cs2 O12 3.098(6) 16
Cs2 O13 3.166(9) .
Cs2 O10 3.230(6) 8_556
Cs2 O10 3.230(6) 9_556
Cs2 O4W 3.3170(9) .
Cs2 O5W 3.555(12) 16
Cs2 O5W 3.555(12) .
Cs2 Nb6 3.9478(11) .
Cs2 Nb6 3.9479(11) 16
Cs3 O9 2.974(9) 9_556
Cs3 O5 3.106(6) 3_554
Cs3 O5 3.106(6) 13_565
Cs3 O3W 3.1653(11) .
Cs3 O5W 3.357(12) 16
Cs3 O5W 3.357(12) .
Cs3 O3 3.373(6) 13_565
Cs3 O3 3.373(6) 3_554
Cs3 O8 3.585(7) 8_556
Cs3 O8 3.585(7) 9_556
Cs3 Na2 4.059(5) .
Cs3 Nb4 4.0650(12) 8_556
Cs4 O7 3.068(4) 3_554
Cs4 O1W 3.144(8) .
Cs4 O8 3.182(6) 9_556
Cs4 O2W 3.2645(9) .
Cs4 O5 3.269(6) 13_565
Cs4 O1W 3.288(8) 11_556
Cs4 O17 3.453(7) 9_556
Cs4 O4 3.561(7) 13_565
Cs4 O18 3.634(8) 3_454
Cs4 Na1 3.9570(7) .
Cs4 Nb2 3.9726(10) 3_554
Cs4 Nb3 4.1036(11) 9_556
Cs5 O14 2.904(9) 11_556
Cs5 O7 2.943(9) 3_554
Cs5 O17 3.173(9) 9_556
Cs5 O5W 3.422(12) 5_545
Cs5 O5W 3.422(12) 11_556
Cs5 O12 3.787(7) 11_556
Cs5 O12 3.787(7) 5_545
Cs5 O4W 3.803(2) 11_556
Cs5 Nb6 4.2582(13) 11_556
Cs5 Nb6 4.2583(13) 5_545
Cs5 Cs4 4.2598(11) 16
Cs6 O6 3.130(6) 9_566
Cs6 O6 3.130(6) 15_665
Cs6 O12 3.504(6) 7_456
Cs6 O12 3.504(6) .
Cs6 Nb6 4.2708(10) 7_456
Cs6 Nb6 4.2709(10) .
Cs6 Cs5 4.289(2) 4
Cs6 Cs5 4.289(2) 12_566
Cs6 Cs1 4.554(2) 2_455
Cs6 Cs4 4.9918(8) 12_566
Cs6 Cs4 4.9919(9) 13_566
Na1 O2W 2.324(17) 11_556
Na1 O2W 2.325(17) .
Na1 O1W 2.411(8) 2_455
Na1 O1W 2.411(8) 12_566
Na1 O1W 2.411(8) .
Na1 O1W 2.411(8) 11_556
Na1 Cs4 3.9569(7) 2_455
Na1 Cs4 3.9570(7) 11_556
Na1 Cs4 3.9571(7) 12_566
Na2 O5W 2.508(12) 15_665
Na2 O5W 2.508(12) 16
Na2 O5W 2.508(12) .
Na2 O5W 2.508(12) 2
Na2 O3W 2.551(18) .
Na2 O4W 2.550(18) .
Na2 Cs3 4.059(5) 2
Na2 Cs2 4.145(5) 2
Na2 Cs5 4.321(4) 12_566
Na2 Cs5 4.321(4) 11_656
O1 Nb1 2.087(6) .
O1 Nb5 2.099(6) .
O1 Nb6 2.119(6) .
Ga1 O15 1.814(8) .
Ga1 O15 1.814(8) 2
Ga1 O16 1.852(9) .
Ga1 O16 1.852(9) 2
Nb1 O5 1.825(7) .
Nb1 O3 1.897(6) .
Nb1 O4 1.920(7) .
Nb1 O16 2.090(5) .
Nb1 O2 2.262(6) .
Nb1 Nb3 3.2971(12) .
Nb1 Nb4 3.3139(12) 16
Nb1 Cs3 4.0727(10) 4
Nb1 Cs4 4.2369(11) 13_566
Nb2 O7 1.761(9) .
Nb2 O6 1.929(6) 15_665
Nb2 O6 1.929(6) .
Nb2 O5 2.110(7) 15_665
Nb2 O5 2.110(7) .
Nb2 O15 2.292(8) .
Nb2 Nb6 3.3059(12) 15_665
Nb2 Nb6 3.3059(12) .
Nb2 Cs4 3.9726(10) 13_566
Nb2 Cs4 3.9726(10) 4
Nb2 Cs3 4.2396(15) 4
Nb2 Cs5 4.4424(16) 4
Nb3 O17 1.782(9) .
Nb3 O8 1.963(7) 16
Nb3 O8 1.963(7) .
Nb3 O3 2.045(7) .
Nb3 O3 2.045(7) 16
Nb3 O2 2.396(9) .
Nb3 Nb1 3.2971(12) 16
Nb3 Cs4 4.1036(11) 8_556
Nb3 Cs4 4.1036(11) 9_556
Nb4 O18 1.792(8) .
Nb4 O9 1.963(5) .
Nb4 O10 1.964(6) .
Nb4 O8 1.978(6) .
Nb4 O4 2.024(7) 16
Nb4 O2 2.495(7) .
Nb4 Nb1 3.3139(12) 16
Nb4 Nb5 3.3515(12) .
Nb4 Cs2 4.0280(11) 9_556
Nb4 Cs3 4.0650(12) 9_556
Nb5 O11 1.732(9) .
Nb5 O10 1.965(7) .
Nb5 O10 1.965(7) 16
Nb5 O1 2.099(6) 16
Nb5 O2 2.345(9) .
Nb5 Nb4 3.3515(12) 16
Nb5 Cs1 3.8926(10) 9_556
Nb5 Cs2 4.1354(14) 9_556
Nb6 O12 1.785(6) .
Nb6 O13 1.9339(17) .
Nb6 O14 1.983(5) .
Nb6 O6 2.033(6) 15_665
Nb6 O15 2.273(5) .
Nb6 Cs5 4.2584(13) 12_566
O2 Nb1 2.262(6) 16
O2 Nb4 2.495(7) 16
O3 Cs3 3.373(6) 4
O4 Nb4 2.024(7) 16
O4 Cs4 3.561(7) 13_566
O5 Cs3 3.106(6) 4
O5 Cs4 3.269(6) 13_566
O6 Nb6 2.033(6) 15_665
O6 Cs6 3.130(6) 9_566
O7 Cs5 2.943(9) 4
O7 Cs4 3.068(4) 4
O7 Cs4 3.068(4) 13_566
O8 Cs4 3.182(6) 9_556
O8 Cs3 3.585(7) 9_556
O9 Nb4 1.963(5) 16
O9 Cs3 2.974(9) 9_556
O9 Cs2 3.078(9) 9_556
O10 Cs1 3.138(6) 9_556
O10 Cs2 3.230(6) 9_556
O11 Cs1 3.143(4) 9_556
O12 Cs5 3.787(7) 12_566
O13 Nb6 1.9340(17) 16
O14 Nb6 1.983(5) 15_665
O14 Cs5 2.904(9) 12_566
O15 Nb6 2.273(5) 15_665
O16 Nb1 2.090(5) 16
O17 Cs5 3.173(9) 9_556
O17 Cs4 3.453(7) 8_556
O17 Cs4 3.453(7) 9_556
O18 Cs4 3.634(8) 4_545
O1W Cs4 3.288(8) 12_566
O2W Cs4 3.2645(9) 2_455
O3W Cs3 3.1653(11) 2
O4W Cs2 3.3170(9) 2
O4W Cs5 3.803(2) 12_566
O4W Cs5 3.803(2) 11_656
O5W Cs5 3.422(12) 12_566
